data_1541694
loop_
_publ_author_name
'Kennard, C.H.L.'
'Smith, G.'
'O'Reilly, E.J.'

_publ_section_title
;
 The Crystal and Molecular Structure of Bis(biguanide)copper(II) Chloride
 Dihydrate
;
_journal_name_full 'Inorganica Chimica Acta'
_journal_page_first 113
_journal_page_last 115
_journal_volume 77
_journal_year 1983
_chemical_formula_sum 'C4 H18 Cl2 Cu N10 O2'
_chemical_name_systematic 'Cu (C2 H7 N5)2 Cl2 (H2 O)2'
_space_group_IT_number 2
_symmetry_space_group_name_Hall '-P 1'
_symmetry_space_group_name_H-M 'P -1'
_cell_angle_alpha 68.65
_cell_angle_beta 72.91
_cell_angle_gamma 78.74
_cell_formula_units_Z 2
_cell_length_a 6.801
_cell_length_b 9.582
_cell_length_c 12.485
_cell_volume 720.748
_citation_journal_id_ASTM ICHAA3
_cod_data_source_file Kennard_ICHAA3_1983_1875.cif
_cod_data_source_block C4H18Cl2Cu1N10O2
_cod_original_cell_volume 720.7476
_cod_original_formula_sum 'C4 H18 Cl2 Cu1 N10 O2'
_cod_database_code 1541694

loop_
_symmetry_equiv_pos_as_xyz
x,y,z
-x,-y,-z

loop_
_atom_site_label
_atom_site_type_symbol
_atom_site_fract_x
_atom_site_fract_y
_atom_site_fract_z
_atom_site_occupancy
_atom_site_U_iso_or_equiv
H11 H+1 0.264 0.224 0.957 1 0.0
N10 N-3 0.2001 0.0305 1.1834 1 0.0
H12 H+1 0.175 -0.336 1.155 1 0.0
O1 O-2 -0.3344 0.4798 1.1166 1 0.0
C3 C+4 0.1817 -0.2861 1.2931 1 0.0
H18 H+1 0.244 0.138 1.156 1 0.0
N1 N-3 0.262 -0.1409 0.9372 1 0.0
H5 H+1 0.271 -0.246 0.967 1 0.0
N5 N-3 0.2833 0.1416 0.9363 1 0.0
H9 H+1 0.321 0.355 0.677 1 0.0
Cl1 Cl-1 0.3755 0.2193 0.4959 1 0.0
Cl2 Cl-1 -0.1823 -0.4033 0.8382 1 0.0
H15 H+1 0.141 -0.221 1.435 1 0.0
H3 H+1 -0.123 0.374 1.331 1 0.0
C2 C+4 0.3027 0.1794 0.8231 1 0.0
H16 H+1 0.235 -0.02 1.442 1 0.0
H14 H+1 0.194 -0.452 1.44 1 0.0
C1 C+4 0.2982 -0.0775 0.8228 1 0.0
N6 N-3 0.1958 -0.2483 1.1815 1 0.0
H1 H+1 -0.179 0.488 1.087 1 0.0
N2 N-3 0.3222 -0.151 0.7471 1 0.0
N8 N-3 0.1758 -0.1847 1.3477 1 0.0
H10 H+1 0.289 0.413 0.779 1 0.0
N4 N-3 0.3172 0.32 0.7488 1 0.0
Cu1 Cu+2 0.2345 -0.05301 1.05981 1 0.0
O2 O-2 0.2001 -0.3516 0.5864 1 0.0
H13 H+1 0.208 -0.493 1.34 1 0.0
H17 H+1 0.168 0.125 1.336 1 0.0
H2 H+1 -0.408 0.447 1.191 1 0.0
H8 H+1 0.345 -0.097 0.677 1 0.0
N9 N-3 0.1726 0.0407 1.3726 1 0.0
N7 N-3 0.1707 -0.4281 1.368 1 0.0
H4 H+1 0.292 -0.303 0.536 1 0.0
H7 H+1 0.34 -0.252 0.784 1 0.0
H6 H+1 0.345 0.113 0.681 1 0.0
N3 N-3 0.3094 0.075 0.7701 1 0.0
C4 C+4 0.1846 -0.0315 1.2946 1 0.0
